data_7040377
loop_
_publ_author_name
'Mandal, Dipendu'
'Man, Wing Y.'
'Rosair, Georgina M.'
'Welch, Alan J.'

_publ_section_title
;
 Steric versus electronic factors in metallacarborane isomerisation:
 nickelacarboranes with 3,1,2-, 4,1,2- and 2,1,8-NiC2B9 architectures and
 pendant carborane groups, derived from 1,1'-bis(o-carborane).
;
_journal_issue 38
_journal_name_full 'Dalton transactions (Cambridge, England : 2003)'
_journal_page_first 15013
_journal_page_last 15025
_journal_paper_doi 10.1039/c6dt02855a
_journal_volume 45
_journal_year 2016
_chemical_formula_moiety 'C12 H32 B19 P'
_chemical_formula_sum 'C12 H32 B19 P'
_chemical_formula_weight 412.73
_space_group_crystal_system monoclinic
_space_group_IT_number 14
_space_group_name_Hall '-P 2yn'
_space_group_name_H-M_alt 'P 1 21/n 1'
_symmetry_space_group_name_Hall '-P 2yn'
_symmetry_space_group_name_H-M 'P 1 21/n 1'
_atom_sites_solution_hydrogens mixed
_atom_sites_solution_primary direct
_audit_creation_date 2015-07-23
_audit_creation_method
;
Olex2 1.2
(compiled 2014.08.28 svn.r2986 for OlexSys, GUI svn.r4874)
;
_audit_update_record
;
2016-07-12 deposited with the CCDC.
2016-08-18 downloaded from the CCDC.
;
_cell_angle_alpha 90
_cell_angle_beta 95.459(3)
_cell_angle_gamma 90
_cell_formula_units_Z 4
_cell_length_a 7.0021(9)
_cell_length_b 12.7125(16)
_cell_length_c 26.754(3)
_cell_measurement_reflns_used 0
_cell_measurement_temperature 100.0(2)
_cell_measurement_theta_max 0.000
_cell_measurement_theta_min 0.000
_cell_volume 2370.7(5)
_computing_cell_refinement 'SAINT v7.68A (Bruker, 2009)'
_computing_data_reduction 'SAINT v7.68A (Bruker, 2009)'
_computing_molecular_graphics 'Olex2 (Dolomanov et al., 2009)'
_computing_publication_material 'Olex2 (Dolomanov et al., 2009)'
_computing_structure_refinement 'XL (Sheldrick, 2008)'
_computing_structure_solution 'ShelXS (Sheldrick, 2008)'
_diffrn_ambient_temperature 100.0(2)
_diffrn_measured_fraction_theta_full 0.985
_diffrn_measured_fraction_theta_max 0.979
_diffrn_measurement_device_type 'Bruker APEX-II CCD'
_diffrn_measurement_method '\f and \w scans'
_diffrn_radiation_monochromator graphite
_diffrn_radiation_type MoK\a
_diffrn_radiation_wavelength 0.71073
_diffrn_reflns_av_R_equivalents 0.0548
_diffrn_reflns_av_unetI/netI 0.0769
_diffrn_reflns_Laue_measured_fraction_full 0.985
_diffrn_reflns_Laue_measured_fraction_max 0.979
_diffrn_reflns_limit_h_max 8
_diffrn_reflns_limit_h_min -9
_diffrn_reflns_limit_k_max 16
_diffrn_reflns_limit_k_min -16
_diffrn_reflns_limit_l_max 20
_diffrn_reflns_limit_l_min -35
_diffrn_reflns_number 15432
_diffrn_reflns_point_group_measured_fraction_full 0.985
_diffrn_reflns_point_group_measured_fraction_max 0.979
_diffrn_reflns_theta_full 26.000
_diffrn_reflns_theta_max 28.278
_diffrn_reflns_theta_min 2.798
_diffrn_standards_number 0
_exptl_absorpt_coefficient_mu 0.117
_exptl_absorpt_correction_T_max 0.7457
_exptl_absorpt_correction_T_min 0.6991
_exptl_absorpt_correction_type multi-scan
_exptl_absorpt_process_details
;
SADABS-2008/1 (Bruker,2008) was used for absorption correction.
wR2(int) was 0.0668 before and 0.0556 after correction.
The Ratio of minimum to maximum transmission is 0.9375.
The \l/2 correction factor is 0.0015.
;
_exptl_crystal_colour colourless
_exptl_crystal_colour_primary colourless
_exptl_crystal_density_diffrn 1.156
_exptl_crystal_description plate
_exptl_crystal_F_000 856
_exptl_crystal_size_max 0.32
_exptl_crystal_size_mid 0.25
_exptl_crystal_size_min 0.12
_refine_diff_density_max 0.576
_refine_diff_density_min -0.430
_refine_diff_density_rms 0.059
_refine_ls_extinction_method none
_refine_ls_goodness_of_fit_ref 1.026
_refine_ls_hydrogen_treatment mixed
_refine_ls_matrix_type full
_refine_ls_number_parameters 355
_refine_ls_number_reflns 5764
_refine_ls_number_restraints 5
_refine_ls_restrained_S_all 1.029
_refine_ls_R_factor_all 0.0882
_refine_ls_R_factor_gt 0.0587
_refine_ls_shift/su_max 0.000
_refine_ls_shift/su_mean 0.000
_refine_ls_structure_factor_coef Fsqd
_refine_ls_weighting_details 'w=1/[\s^2^(Fo^2^)+(0.0610P)^2^+0.9413P] where P=(Fo^2^+2Fc^2^)/3'
_refine_ls_weighting_scheme calc
_refine_ls_wR_factor_gt 0.1334
_refine_ls_wR_factor_ref 0.1481
_reflns_Friedel_coverage 0.000
_reflns_number_gt 4140
_reflns_number_total 5764
_reflns_threshold_expression 'I > 2\s(I)'
_cod_data_source_file c6dt02855a2.cif
_cod_data_source_block 5114
_cod_depositor_comments 'Adding full bibliography for 7040371--7040379.cif.'
_cod_database_code 7040377
_shelxl_version_number 2014/6
_shelx_space_group_comment
;
The symmetry employed for this shelxl refinement is uniquely defined
by the following loop, which should always be used as a source of
symmetry information in preference to the above space-group names.
They are only intended as comments.
;
_olex2_refinement_description
;
1. Others
 Fixed Uiso: H1(0.027) H2(0.026) H3(0.027) H4(0.025) H5(0.024) H6(0.023)
 H8(0.024) H9A(0.023) H9B(0.021) H11(0.03) H10A(0.041) H10B(0.041) H10C(0.041)
 H10D(0.035) H10E(0.035) H10F(0.035) H104(0.029) H105(0.036) H106(0.037)
 H107(0.035) H108(0.03) H2'(0.036) H3'(0.027) H4'(0.025) H5'(0.022) H6'(0.024)
 H7'(0.03) H9'(0.028) H10'(0.027) H11'(0.03) H12'(0.031)
 Fixed X: H10A(0.0484) H10B(0.1892) H10C(0.1233) H10D(0.5092) H10E(0.5748)
 H10F(0.6647) H104(0.5495) H105(0.4786) H106(0.1928) H107(-0.0286) H108(0.0416)
 Fixed Y: H10A(0.5592) H10B(0.632) H10C(0.6685) H10D(0.6959) H10E(0.6636)
 H10F(0.6048) H104(0.5541) H105(0.4926) H106(0.4034) H107(0.38) H108(0.4385)
 Fixed Z: H10A(0.1743) H10B(0.1456) H10C(0.1986) H10D(0.238) H10E(0.1844)
 H10F(0.234) H104(0.3107) H105(0.3887) H106(0.3966) H107(0.327) H108(0.2481)
;
_olex2_submission_special_instructions 'No special instructions were received'

loop_
_space_group_symop_operation_xyz
'x, y, z'
'-x+1/2, y+1/2, -z+1/2'
'-x, -y, -z'
'x-1/2, -y-1/2, z-1/2'

loop_
_atom_site_label
_atom_site_type_symbol
_atom_site_fract_x
_atom_site_fract_y
_atom_site_fract_z
_atom_site_U_iso_or_equiv
_atom_site_adp_type
_atom_site_occupancy
_atom_site_site_symmetry_order
_atom_site_calc_flag
_atom_site_refinement_flags_posn
B1 B 0.7600(3) 0.2888(2) 0.15993(9) 0.0222(5) Uani 1 1 d .
H1 H 0.912(3) 0.2738(18) 0.1699(8) 0.027 Uiso 1 1 d R
B2 B 0.6737(4) 0.3400(2) 0.10102(9) 0.0218(5) Uani 1 1 d .
H2 H 0.746(3) 0.3522(18) 0.0703(9) 0.026 Uiso 1 1 d R
B3 B 0.6175(4) 0.2097(2) 0.11669(9) 0.0221(5) Uani 1 1 d .
H3 H 0.655(3) 0.1387(18) 0.0962(8) 0.027 Uiso 1 1 d R
B4 B 0.5793(3) 0.2086(2) 0.18044(9) 0.0208(5) Uani 1 1 d .
H4 H 0.608(3) 0.1339(18) 0.2023(8) 0.025 Uiso 1 1 d R
B5 B 0.6061(3) 0.33693(19) 0.20488(9) 0.0202(5) Uani 1 1 d .
H5 H 0.657(3) 0.3519(18) 0.2447(8) 0.024 Uiso 1 1 d R
B6 B 0.6678(3) 0.4190(2) 0.15313(9) 0.0195(5) Uani 1 1 d .
H6 H 0.751(3) 0.4863(18) 0.1610(8) 0.023 Uiso 1 1 d R
C7 C 0.4411(3) 0.29633(16) 0.09148(7) 0.0159(4) Uani 1 1 d .
C8 C 0.3907(3) 0.22175(17) 0.13556(8) 0.0203(4) Uani 1 1 d .
H8 H 0.310(3) 0.1618(19) 0.1252(8) 0.024 Uiso 1 1 d R
B9 B 0.3703(3) 0.28608(19) 0.18724(8) 0.0193(5) Uani 1 1 d D
H9A H 0.271(3) 0.2630(17) 0.2156(8) 0.023 Uiso 1 1 d R
B10 B 0.4332(3) 0.42220(18) 0.17339(8) 0.0172(5) Uani 1 1 d D
H9B H 0.310(2) 0.3579(10) 0.1569(6) 0.021 Uiso 1 1 d DR
P10 P 0.36037(8) 0.54180(4) 0.21028(2) 0.01694(14) Uani 1 1 d .
B11 B 0.4695(4) 0.4190(2) 0.10763(10) 0.0247(5) Uani 1 1 d .
H11 H 0.428(3) 0.4858(19) 0.0791(8) 0.030 Uiso 1 1 d R
C101 C 0.1573(3) 0.60785(19) 0.17861(8) 0.0273(5) Uani 1 1 d .
H10A H 0.0484 0.5592 0.1743 0.041 Uiso 1 1 calc GR
H10B H 0.1892 0.6320 0.1456 0.041 Uiso 1 1 calc GR
H10C H 0.1233 0.6685 0.1986 0.041 Uiso 1 1 calc GR
C102 C 0.5485(3) 0.63731(17) 0.21748(8) 0.0234(5) Uani 1 1 d .
H10D H 0.5092 0.6959 0.2380 0.035 Uiso 1 1 calc GR
H10E H 0.5748 0.6636 0.1844 0.035 Uiso 1 1 calc GR
H10F H 0.6647 0.6048 0.2340 0.035 Uiso 1 1 calc GR
C103 C 0.3024(3) 0.50272(16) 0.27137(7) 0.0186(4) Uani 1 1 d .
C104 C 0.4321(3) 0.51824(17) 0.31372(8) 0.0240(5) Uani 1 1 d .
H104 H 0.5495 0.5541 0.3107 0.029 Uiso 1 1 calc R
C105 C 0.3901(4) 0.48168(19) 0.35999(8) 0.0303(5) Uani 1 1 d .
H105 H 0.4786 0.4926 0.3887 0.036 Uiso 1 1 calc R
C106 C 0.2200(4) 0.42929(18) 0.36478(9) 0.0304(6) Uani 1 1 d .
H106 H 0.1928 0.4034 0.3966 0.037 Uiso 1 1 calc R
C107 C 0.0896(3) 0.41457(18) 0.32342(9) 0.0292(5) Uani 1 1 d .
H107 H -0.0286 0.3800 0.3270 0.035 Uiso 1 1 calc R
C108 C 0.1306(3) 0.45007(18) 0.27662(8) 0.0247(5) Uani 1 1 d .
H108 H 0.0416 0.4385 0.2481 0.030 Uiso 1 1 calc R
C1' C 0.3530(3) 0.26965(16) 0.03890(7) 0.0178(4) Uani 1 1 d .
C2' C 0.1936(4) 0.35626(19) 0.01223(8) 0.0297(5) Uani 1 1 d .
H2' H 0.157(3) 0.429(2) 0.0365(9) 0.036 Uiso 1 1 d R
B3' B 0.4165(4) 0.3458(2) -0.00915(9) 0.0228(5) Uani 1 1 d .
H3' H 0.510(3) 0.3999(19) -0.0003(8) 0.027 Uiso 1 1 d R
B4' B 0.4797(4) 0.2132(2) -0.00551(9) 0.0206(5) Uani 1 1 d .
H4' H 0.619(3) 0.1945(18) 0.0060(8) 0.025 Uiso 1 1 d R
B5' B 0.2939(3) 0.14408(19) 0.01993(9) 0.0180(5) Uani 1 1 d .
H5' H 0.327(3) 0.0817(18) 0.0441(8) 0.022 Uiso 1 1 d R
B6' B 0.1138(4) 0.23548(19) 0.03132(9) 0.0203(5) Uani 1 1 d .
H6' H 0.045(3) 0.2325(18) 0.0642(8) 0.024 Uiso 1 1 d R
B7' B 0.2101(4) 0.3609(2) -0.05162(9) 0.0250(6) Uani 1 1 d .
H7' H 0.187(3) 0.4350(19) -0.0704(9) 0.030 Uiso 1 1 d R
B8' B 0.3911(4) 0.2691(2) -0.06316(9) 0.0245(5) Uani 1 1 d .
H8' H 0.491(3) 0.2839(19) -0.0921(9) 0.030(6) Uiso 1 1 d .
B9' B 0.3139(4) 0.1422(2) -0.04564(9) 0.0234(5) Uani 1 1 d .
H9' H 0.354(3) 0.0694(19) -0.0623(8) 0.028 Uiso 1 1 d R
B10' B 0.0837(4) 0.1559(2) -0.02249(9) 0.0222(5) Uani 1 1 d .
H10' H -0.022(3) 0.0965(19) -0.0242(8) 0.027 Uiso 1 1 d R
B11' B 0.0209(4) 0.2915(2) -0.02653(9) 0.0246(5) Uani 1 1 d .
H11' H -0.125(3) 0.3230(19) -0.0314(8) 0.030 Uiso 1 1 d R
B12' B 0.1457(4) 0.2336(2) -0.07440(9) 0.0260(6) Uani 1 1 d .
H12' H 0.081(3) 0.2230(19) -0.1121(9) 0.031 Uiso 1 1 d R

loop_
_atom_site_aniso_label
_atom_site_aniso_U_11
_atom_site_aniso_U_22
_atom_site_aniso_U_33
_atom_site_aniso_U_23
_atom_site_aniso_U_13
_atom_site_aniso_U_12
B1 0.0151(12) 0.0282(13) 0.0228(12) -0.0006(10) -0.0002(9) 0.0013(10)
B2 0.0189(12) 0.0262(13) 0.0200(12) -0.0038(10) -0.0001(9) 0.0018(10)
B3 0.0233(13) 0.0212(12) 0.0211(12) -0.0024(10) -0.0017(10) 0.0035(10)
B4 0.0192(12) 0.0204(12) 0.0216(12) 0.0038(10) -0.0034(9) 0.0012(10)
B5 0.0192(12) 0.0225(12) 0.0182(11) 0.0008(10) -0.0028(9) -0.0003(10)
B6 0.0163(12) 0.0218(12) 0.0199(11) 0.0002(10) -0.0013(9) -0.0070(9)
C7 0.0164(10) 0.0165(10) 0.0143(9) 0.0017(8) -0.0011(7) -0.0021(8)
C8 0.0236(11) 0.0176(10) 0.0189(10) -0.0005(8) -0.0025(8) -0.0025(9)
B9 0.0210(12) 0.0224(12) 0.0142(11) 0.0059(10) -0.0005(9) -0.0021(10)
B10 0.0175(11) 0.0172(11) 0.0166(11) -0.0016(9) -0.0001(9) -0.0030(9)
P10 0.0190(3) 0.0175(3) 0.0138(2) 0.0002(2) -0.00141(19) -0.0008(2)
B11 0.0264(13) 0.0236(13) 0.0247(13) 0.0005(11) 0.0047(10) -0.0037(11)
C101 0.0272(12) 0.0296(12) 0.0237(11) 0.0007(10) -0.0050(9) 0.0061(10)
C102 0.0281(12) 0.0213(11) 0.0204(10) -0.0023(9) 0.0010(9) -0.0064(9)
C103 0.0235(11) 0.0165(10) 0.0158(10) -0.0001(8) 0.0023(8) 0.0031(8)
C104 0.0289(12) 0.0245(12) 0.0185(10) 0.0007(9) 0.0013(9) 0.0011(9)
C105 0.0444(15) 0.0284(13) 0.0174(11) 0.0031(9) 0.0001(10) 0.0034(11)
C106 0.0479(15) 0.0228(12) 0.0229(11) 0.0050(9) 0.0149(11) 0.0049(11)
C107 0.0332(13) 0.0210(11) 0.0357(13) -0.0004(10) 0.0153(11) -0.0001(10)
C108 0.0256(11) 0.0238(11) 0.0252(11) -0.0028(9) 0.0048(9) 0.0006(10)
C1' 0.0220(11) 0.0182(10) 0.0132(9) 0.0011(8) 0.0019(8) -0.0034(8)
C2' 0.0366(14) 0.0288(13) 0.0228(12) 0.0029(10) -0.0015(10) -0.0029(11)
B3' 0.0324(14) 0.0198(12) 0.0158(11) 0.0021(9) 0.0003(10) -0.0040(11)
B4' 0.0226(13) 0.0252(13) 0.0145(11) -0.0004(10) 0.0041(9) -0.0044(10)
B5' 0.0207(12) 0.0165(11) 0.0168(11) 0.0009(9) 0.0014(9) -0.0017(9)
B6' 0.0186(12) 0.0222(12) 0.0194(12) 0.0002(10) -0.0012(9) 0.0002(10)
B7' 0.0320(14) 0.0224(13) 0.0199(12) 0.0059(10) -0.0003(10) -0.0017(11)
B8' 0.0330(14) 0.0240(13) 0.0169(12) 0.0010(10) 0.0051(10) -0.0025(11)
B9' 0.0321(14) 0.0216(13) 0.0168(11) -0.0034(10) 0.0034(10) -0.0005(11)
B10' 0.0264(13) 0.0219(12) 0.0174(11) 0.0004(10) -0.0023(10) -0.0049(10)
B11' 0.0263(14) 0.0254(13) 0.0214(12) 0.0038(10) -0.0020(10) 0.0018(11)
B12' 0.0366(15) 0.0239(13) 0.0162(12) 0.0017(10) -0.0039(10) -0.0042(11)

loop_
_atom_type_symbol
_atom_type_description
_atom_type_scat_dispersion_real
_atom_type_scat_dispersion_imag
_atom_type_scat_source
C C 0.0033 0.0016 'International Tables Vol C Tables 4.2.6.8 and 6.1.1.4'
H H 0.0000 0.0000 'International Tables Vol C Tables 4.2.6.8 and 6.1.1.4'
B B 0.0013 0.0007 'International Tables Vol C Tables 4.2.6.8 and 6.1.1.4'
P P 0.1023 0.0942 'International Tables Vol C Tables 4.2.6.8 and 6.1.1.4'

loop_
_geom_angle_atom_site_label_1
_geom_angle_atom_site_label_2
_geom_angle_atom_site_label_3
_geom_angle
B2 B1 H1 122.0(12)
B2 B1 B3 59.98(14)
B2 B1 B5 107.28(17)
B2 B1 B6 58.24(14)
B3 B1 H1 122.5(12)
B3 B1 B5 107.13(17)
B3 B1 B6 106.60(17)
B4 B1 H1 122.6(12)
B4 B1 B2 107.41(17)
B4 B1 B3 59.65(14)
B4 B1 B5 59.46(14)
B4 B1 B6 107.90(17)
B5 B1 H1 122.0(12)
B6 B1 H1 121.7(12)
B6 B1 B5 61.12(14)
B1 B2 H2 128.6(13)
B1 B2 B3 60.28(15)
B1 B2 B11 109.43(18)
B3 B2 H2 118.3(13)
B3 B2 B11 108.00(18)
B6 B2 B1 61.50(14)
B6 B2 H2 128.1(13)
B6 B2 B3 109.42(18)
B6 B2 B11 60.42(14)
C7 B2 B1 104.70(18)
C7 B2 H2 118.0(13)
C7 B2 B3 60.09(13)
C7 B2 B6 102.33(17)
C7 B2 B11 55.55(13)
B11 B2 H2 117.7(13)
B1 B3 H3 130.3(12)
B2 B3 B1 59.74(14)
B2 B3 H3 125.7(12)
B4 B3 B1 59.76(14)
B4 B3 B2 107.30(18)
B4 B3 H3 123.0(12)
C7 B3 B1 103.23(17)
C7 B3 B2 58.66(13)
C7 B3 H3 121.3(12)
C7 B3 B4 102.32(17)
C8 B3 B1 103.69(17)
C8 B3 B2 102.67(17)
C8 B3 H3 119.4(12)
C8 B3 B4 58.89(13)
C8 B3 C7 54.28(12)
B1 B4 H4 123.8(12)
B1 B4 B5 61.49(14)
B1 B4 B9 109.47(18)
B3 B4 B1 60.58(14)
B3 B4 H4 118.6(12)
B3 B4 B5 109.47(18)
B3 B4 B9 107.29(16)
B5 B4 H4 125.6(11)
B5 B4 B9 60.72(14)
C8 B4 B1 104.82(16)
C8 B4 B3 59.58(13)
C8 B4 H4 122.5(11)
C8 B4 B5 102.61(16)
C8 B4 B9 55.35(13)
B9 B4 H4 121.3(12)
B1 B5 H5 123.0(12)
B1 B5 B6 58.97(14)
B4 B5 B1 59.05(14)
B4 B5 H5 122.0(12)
B4 B5 B6 105.88(17)
B4 B5 B9 60.37(14)
B4 B5 B10 110.21(16)
B6 B5 H5 123.8(12)
B9 B5 B1 107.27(17)
B9 B5 H5 121.2(12)
B9 B5 B6 106.62(15)
B10 B5 B1 108.39(17)
B10 B5 H5 119.6(12)
B10 B5 B6 59.30(13)
B10 B5 B9 61.74(13)
B1 B6 B5 59.91(14)
B1 B6 H6 123.5(12)
B2 B6 B1 60.26(14)
B2 B6 B5 107.91(18)
B2 B6 H6 125.9(12)
B2 B6 B10 110.74(16)
B2 B6 B11 61.14(14)
B5 B6 H6 118.9(12)
B10 B6 B1 109.06(17)
B10 B6 B5 59.18(13)
B10 B6 H6 115.6(12)
B11 B6 B1 109.02(17)
B11 B6 B5 107.34(16)
B11 B6 H6 121.9(12)
B11 B6 B10 61.28(14)
B2 C7 B3 61.26(14)
C8 C7 B2 111.05(16)
C8 C7 B3 62.08(13)
C8 C7 B11 114.08(17)
B11 C7 B2 63.86(14)
B11 C7 B3 116.04(17)
C1' C7 B2 120.37(17)
C1' C7 B3 115.32(16)
C1' C7 C8 117.24(16)
C1' C7 B11 119.26(17)
B3 C8 H8 112.1(14)
B4 C8 B3 61.52(14)
B4 C8 H8 120.9(13)
C7 C8 B3 63.64(14)
C7 C8 B4 111.83(17)
C7 C8 H8 115.0(13)
C7 C8 B9 112.18(17)
B9 C8 B3 116.98(17)
B9 C8 B4 64.87(14)
B9 C8 H8 122.6(13)
B4 B9 B5 58.91(14)
B4 B9 H9A 119.5(11)
B4 B9 B10 106.57(17)
B4 B9 H9B 123.9(10)
B5 B9 H9A 122.2(11)
B5 B9 B10 58.67(13)
B5 B9 H9B 98.7(6)
C8 B9 B4 59.78(14)
C8 B9 B5 104.59(17)
C8 B9 H9A 123.9(11)
C8 B9 B10 105.13(16)
C8 B9 H9B 82.5(9)
H9A B9 H9B 115.7(15)
B10 B9 H9A 124.3(12)
B10 B9 H9B 42.4(6)
B5 B10 B6 61.52(14)
B5 B10 B9 59.59(13)
B5 B10 H9B 100.7(6)
B5 B10 P10 116.39(14)
B5 B10 B11 107.22(17)
B6 B10 B9 106.67(17)
B6 B10 H9B 120.6(10)
B6 B10 P10 118.41(15)
B6 B10 B11 58.77(13)
B9 B10 H9B 43.6(5)
B9 B10 P10 124.52(15)
P10 B10 H9B 119.9(10)
B11 B10 B9 103.60(16)
B11 B10 H9B 78.3(9)
B11 B10 P10 126.33(15)
C101 P10 B10 111.57(10)
C102 P10 B10 111.49(10)
C102 P10 C101 106.01(11)
C102 P10 C103 108.57(10)
C103 P10 B10 110.23(10)
C103 P10 C101 108.81(10)
B2 B11 B10 107.50(18)
B2 B11 H11 120.2(12)
B6 B11 B2 58.44(14)
B6 B11 B10 59.95(14)
B6 B11 H11 126.0(12)
C7 B11 B2 60.59(14)
C7 B11 B6 104.65(18)
C7 B11 B10 104.83(17)
C7 B11 H11 120.7(12)
B10 B11 H11 125.2(12)
P10 C101 H10A 109.5
P10 C101 H10B 109.5
P10 C101 H10C 109.5
H10A C101 H10B 109.5
H10A C101 H10C 109.5
H10B C101 H10C 109.5
P10 C102 H10D 109.5
P10 C102 H10E 109.5
P10 C102 H10F 109.5
H10D C102 H10E 109.5
H10D C102 H10F 109.5
H10E C102 H10F 109.5
C104 C103 P10 120.96(17)
C108 C103 P10 119.82(16)
C108 C103 C104 119.09(19)
C103 C104 H104 119.9
C105 C104 C103 120.2(2)
C105 C104 H104 119.9
C104 C105 H105 119.8
C104 C105 C106 120.3(2)
C106 C105 H105 119.8
C105 C106 H106 119.9
C107 C106 C105 120.1(2)
C107 C106 H106 119.9
C106 C107 H107 119.9
C106 C107 C108 120.2(2)
C108 C107 H107 119.9
C103 C108 H108 119.9
C107 C108 C103 120.1(2)
C107 C108 H108 119.9
C7 C1' C2' 116.25(17)
C7 C1' B3' 117.39(17)
C7 C1' B4' 123.10(17)
C7 C1' B5' 123.18(16)
C7 C1' B6' 118.00(16)
C2' C1' B3' 61.07(14)
C2' C1' B4' 110.40(16)
C2' C1' B5' 110.69(16)
C2' C1' B6' 61.05(13)
B3' C1' B4' 61.53(14)
B3' C1' B5' 112.30(16)
B3' C1' B6' 112.04(16)
B4' C1' B5' 61.90(13)
B4' C1' B6' 112.06(16)
B5' C1' B6' 61.69(13)
C1' C2' H2' 116.9(12)
C1' C2' B3' 60.16(13)
C1' C2' B6' 60.77(13)
C1' C2' B7' 109.84(18)
C1' C2' B11' 110.03(18)
B3' C2' H2' 119.9(12)
B3' C2' B6' 111.07(18)
B3' C2' B7' 61.58(15)
B3' C2' B11' 111.73(18)
B6' C2' H2' 116.2(12)
B7' C2' H2' 124.2(12)
B7' C2' B6' 112.18(18)
B7' C2' B11' 61.96(15)
B11' C2' H2' 122.2(12)
B11' C2' B6' 61.71(14)
C1' B3' C2' 58.77(13)
C1' B3' H3' 116.1(14)
C1' B3' B4' 59.39(13)
C1' B3' B7' 106.98(18)
C1' B3' B8' 107.15(18)
C2' B3' H3' 118.8(14)
C2' B3' B4' 106.85(18)
C2' B3' B7' 59.40(15)
C2' B3' B8' 107.20(18)
B4' B3' H3' 120.8(14)
B4' B3' B7' 109.23(18)
B7' B3' H3' 125.4(14)
B8' B3' H3' 128.2(14)
B8' B3' B4' 60.59(14)
B8' B3' B7' 60.80(15)
C1' B4' B3' 59.09(14)
C1' B4' H4' 115.5(13)
C1' B4' B5' 59.23(13)
C1' B4' B8' 106.10(18)
C1' B4' B9' 106.55(17)
B3' B4' H4' 118.1(13)
B3' B4' B5' 108.14(18)
B3' B4' B8' 59.56(14)
B3' B4' B9' 108.28(18)
B5' B4' H4' 119.1(13)
B8' B4' H4' 127.3(13)
B8' B4' B5' 109.22(18)
B9' B4' H4' 128.5(13)
B9' B4' B5' 60.63(14)
B9' B4' B8' 60.84(14)
C1' B5' B4' 58.87(13)
C1' B5' H5' 119.7(12)
C1' B5' B6' 59.41(13)
C1' B5' B9' 105.42(16)
C1' B5' B10' 105.78(16)
B4' B5' H5' 119.6(12)
B4' B5' B6' 107.77(17)
B4' B5' B9' 59.53(14)
B4' B5' B10' 107.96(17)
B6' B5' H5' 121.3(12)
B6' B5' B9' 107.77(17)
B6' B5' B10' 59.47(14)
B9' B5' H5' 125.0(12)
B9' B5' B10' 60.53(14)
B10' B5' H5' 125.9(12)
C1' B6' C2' 58.18(13)
C1' B6' B5' 58.89(13)
C1' B6' H6' 115.7(12)
C1' B6' B10' 106.34(17)
C1' B6' B11' 105.87(17)
C2' B6' B5' 106.14(18)
C2' B6' H6' 118.1(13)
C2' B6' B10' 106.64(17)
C2' B6' B11' 59.08(14)
B5' B6' H6' 121.2(13)
B5' B6' B11' 108.88(17)
B10' B6' B5' 60.69(14)
B10' B6' H6' 129.8(13)
B10' B6' B11' 60.63(14)
B11' B6' H6' 126.1(12)
C2' B7' B3' 59.02(14)
C2' B7' H7' 118.3(13)
C2' B7' B8' 105.46(17)
C2' B7' B11' 59.05(14)
C2' B7' B12' 105.69(18)
B3' B7' H7' 118.3(13)
B3' B7' B8' 58.96(15)
B3' B7' B11' 107.33(17)
B3' B7' B12' 106.77(18)
B8' B7' H7' 125.0(13)
B8' B7' B11' 108.07(18)
B8' B7' B12' 60.07(15)
B11' B7' H7' 122.0(13)
B12' B7' H7' 128.2(12)
B12' B7' B11' 60.12(15)
B3' B8' B4' 59.85(14)
B3' B8' B7' 60.23(15)
B3' B8' H8' 117.6(13)
B3' B8' B9' 107.44(17)
B3' B8' B12' 107.73(19)
B4' B8' B7' 108.20(17)
B4' B8' H8' 119.2(12)
B4' B8' B9' 59.50(14)
B4' B8' B12' 107.54(18)
B7' B8' H8' 121.3(13)
B7' B8' B9' 108.16(19)
B7' B8' B12' 60.01(15)
B9' B8' H8' 124.5(13)
B12' B8' H8' 126.3(12)
B12' B8' B9' 60.02(15)
B4' B9' B5' 59.84(13)
B4' B9' B8' 59.66(14)
B4' B9' H9' 120.8(12)
B4' B9' B10' 107.66(17)
B4' B9' B12' 107.56(18)
B5' B9' B8' 107.65(17)
B5' B9' H9' 118.0(12)
B5' B9' B10' 59.84(14)
B5' B9' B12' 107.94(18)
B8' B9' H9' 125.0(13)
B8' B9' B10' 108.00(18)
B10' B9' H9' 120.4(13)
B12' B9' B8' 59.89(15)
B12' B9' H9' 124.9(12)
B12' B9' B10' 60.27(15)
B5' B10' B9' 59.63(14)
B5' B10' H10' 120.1(12)
B5' B10' B11' 107.80(17)
B5' B10' B12' 107.15(18)
B6' B10' B5' 59.84(13)
B6' B10' B9' 107.34(17)
B6' B10' H10' 118.4(12)
B6' B10' B11' 60.11(14)
B6' B10' B12' 107.43(18)
B9' B10' H10' 124.6(13)
B9' B10' B12' 59.50(15)
B11' B10' B9' 107.39(18)
B11' B10' H10' 121.4(13)
B11' B10' B12' 59.72(14)
B12' B10' H10' 125.6(12)
C2' B11' B6' 59.22(13)
C2' B11' B7' 58.99(14)
C2' B11' B10' 105.69(17)
C2' B11' H11' 119.5(12)
C2' B11' B12' 105.44(19)
B6' B11' B7' 107.76(17)
B6' B11' B10' 59.27(14)
B6' B11' H11' 120.9(12)
B6' B11' B12' 107.33(18)
B7' B11' B10' 108.37(19)
B7' B11' H11' 119.8(12)
B7' B11' B12' 59.87(15)
B10' B11' H11' 125.7(13)
B12' B11' B10' 60.43(15)
B12' B11' H11' 125.7(12)
B7' B12' B8' 59.92(15)
B7' B12' B9' 108.16(18)
B7' B12' B10' 108.01(17)
B7' B12' B11' 60.01(15)
B7' B12' H12' 120.5(13)
B8' B12' B9' 60.09(15)
B8' B12' B10' 108.13(17)
B8' B12' B11' 107.87(18)
B8' B12' H12' 120.5(13)
B9' B12' B10' 60.23(14)
B9' B12' B11' 108.08(17)
B9' B12' H12' 121.9(13)
B10' B12' H12' 123.1(13)
B11' B12' B10' 59.85(14)
B11' B12' H12' 122.3(13)

loop_
_geom_bond_atom_site_label_1
_geom_bond_atom_site_label_2
_geom_bond_distance
B1 H1 1.09(2)
B1 B2 1.758(4)
B1 B3 1.768(4)
B1 B4 1.754(4)
B1 B5 1.797(4)
B1 B6 1.780(4)
B2 H2 1.02(2)
B2 B3 1.763(4)
B2 B6 1.722(4)
B2 C7 1.717(3)
B2 B11 1.770(4)
B3 H3 1.10(2)
B3 B4 1.752(4)
B3 C7 1.743(3)
B3 C8 1.718(3)
B4 H4 1.12(2)
B4 B5 1.761(4)
B4 C8 1.706(3)
B4 B9 1.788(3)
B5 H5 1.11(2)
B5 B6 1.818(3)
B5 B9 1.794(3)
B5 B10 1.777(3)
B6 H6 1.04(2)
B6 B10 1.779(3)
B6 B11 1.757(3)
C7 C8 1.579(3)
C7 B11 1.625(3)
C7 C1' 1.520(3)
C8 H8 0.98(2)
C8 B9 1.624(3)
B9 H9A 1.12(2)
B9 B10 1.832(3)
B9 H9B 1.266(10)
B10 H9B 1.239(12)
B10 P10 1.908(2)
B10 B11 1.802(3)
P10 C101 1.793(2)
P10 C102 1.788(2)
P10 C103 1.791(2)
B11 H11 1.16(2)
C101 H10A 0.9800
C101 H10B 0.9800
C101 H10C 0.9800
C102 H10D 0.9800
C102 H10E 0.9800
C102 H10F 0.9800
C103 C104 1.397(3)
C103 C108 1.395(3)
C104 H104 0.9500
C104 C105 1.380(3)
C105 H105 0.9500
C105 C106 1.381(3)
C106 H106 0.9500
C106 C107 1.378(3)
C107 H107 0.9500
C107 C108 1.386(3)
C108 H108 0.9500
C1' C2' 1.678(3)
C1' B3' 1.702(3)
C1' B4' 1.707(3)
C1' B5' 1.714(3)
C1' B6' 1.723(3)
C2' H2' 1.17(3)
C2' B3' 1.717(4)
C2' B6' 1.728(3)
C2' B7' 1.724(3)
C2' B11' 1.725(4)
B3' H3' 0.96(2)
B3' B4' 1.744(4)
B3' B7' 1.762(4)
B3' B8' 1.739(4)
B4' H4' 1.02(2)
B4' B5' 1.760(3)
B4' B8' 1.757(3)
B4' B9' 1.754(4)
B5' H5' 1.04(2)
B5' B6' 1.762(3)
B5' B9' 1.773(3)
B5' B10' 1.777(3)
B6' H6' 1.05(2)
B6' B10' 1.756(3)
B6' B11' 1.771(3)
B7' H7' 1.07(2)
B7' B8' 1.771(4)
B7' B11' 1.776(4)
B7' B12' 1.773(4)
B8' H8' 1.11(2)
B8' B9' 1.778(4)
B8' B12' 1.774(4)
B9' H9' 1.08(2)
B9' B10' 1.790(4)
B9' B12' 1.776(4)
B10' H10' 1.06(2)
B10' B11' 1.780(4)
B10' B12' 1.790(4)
B11' H11' 1.10(2)
B11' B12' 1.778(4)
B12' H12' 1.08(2)

loop_
_geom_torsion_atom_site_label_1
_geom_torsion_atom_site_label_2
_geom_torsion_atom_site_label_3
_geom_torsion_atom_site_label_4
_geom_torsion
B1 B2 B3 B4 37.59(16)
B1 B2 B3 C7 131.72(17)
B1 B2 B3 C8 98.61(17)
B1 B2 B6 B5 -37.67(16)
B1 B2 B6 B10 -100.71(19)
B1 B2 B6 B11 -138.02(19)
B1 B2 C7 B3 -42.08(16)
B1 B2 C7 C8 -3.6(2)
B1 B2 C7 B11 103.71(19)
B1 B2 C7 C1' -146.20(18)
B1 B2 B11 B6 38.56(17)
B1 B2 B11 C7 -94.84(19)
B1 B2 B11 B10 2.6(2)
B1 B3 B4 B5 38.69(17)
B1 B3 B4 C8 132.19(18)
B1 B3 B4 B9 103.02(19)
B1 B3 C7 B2 41.47(16)
B1 B3 C7 C8 -97.49(17)
B1 B3 C7 B11 7.3(2)
B1 B3 C7 C1' 153.71(17)
B1 B3 C8 B4 -41.21(16)
B1 B3 C8 C7 96.60(18)
B1 B3 C8 B9 -6.1(2)
B1 B4 B5 B6 37.30(15)
B1 B4 B5 B9 137.68(17)
B1 B4 B5 B10 99.85(18)
B1 B4 C8 B3 41.88(17)
B1 B4 C8 C7 1.5(2)
B1 B4 C8 B9 -103.67(19)
B1 B4 B9 B5 -38.87(16)
B1 B4 B9 C8 94.90(18)
B1 B4 B9 B10 -3.3(2)
B1 B5 B6 B2 37.83(16)
B1 B5 B6 B10 141.74(17)
B1 B5 B6 B11 102.33(19)
B1 B5 B9 B4 37.20(16)
B1 B5 B9 C8 -2.9(2)
B1 B5 B9 B10 -102.00(18)
B1 B5 B10 B6 -34.00(16)
B1 B5 B10 B9 100.17(18)
B1 B5 B10 P10 -143.57(15)
B1 B5 B10 B11 4.2(2)
B1 B6 B10 B5 34.53(16)
B1 B6 B10 B9 -5.7(2)
B1 B6 B10 P10 140.87(15)
B1 B6 B10 B11 -101.76(18)
B1 B6 B11 B2 -37.90(17)
B1 B6 B11 C7 3.0(2)
B1 B6 B11 B10 101.83(18)
B2 B1 B3 B4 -137.61(19)
B2 B1 B3 C7 -40.91(15)
B2 B1 B3 C8 -96.85(18)
B2 B1 B4 B3 37.72(17)
B2 B1 B4 B5 -100.16(19)
B2 B1 B4 C8 -3.7(2)
B2 B1 B4 B9 -61.6(2)
B2 B1 B5 B4 100.38(18)
B2 B1 B5 B6 -36.76(16)
B2 B1 B5 B9 62.6(2)
B2 B1 B5 B10 -2.6(2)
B2 B1 B6 B5 137.77(17)
B2 B1 B6 B10 103.53(18)
B2 B1 B6 B11 38.29(17)
B2 B3 B4 B1 -37.58(17)
B2 B3 B4 B5 1.1(2)
B2 B3 B4 C8 94.61(18)
B2 B3 B4 B9 65.4(2)
B2 B3 C7 C8 -138.96(17)
B2 B3 C7 B11 -34.18(18)
B2 B3 C7 C1' 112.24(19)
B2 B3 C8 B4 -102.73(18)
B2 B3 C8 C7 35.08(15)
B2 B3 C8 B9 -67.7(2)
B2 B6 B10 B5 99.04(19)
B2 B6 B10 B9 58.8(2)
B2 B6 B10 P10 -154.62(15)
B2 B6 B10 B11 -37.25(17)
B2 B6 B11 C7 40.86(17)
B2 B6 B11 B10 139.74(19)
B2 C7 C8 B3 -38.08(16)
B2 C7 C8 B4 1.4(2)
B2 C7 C8 B9 72.1(2)
B2 C7 B11 B6 -39.79(16)
B2 C7 B11 B10 -102.00(18)
B2 C7 C1' C2' -105.8(2)
B2 C7 C1' B3' -36.4(3)
B2 C7 C1' B4' 36.0(3)
B2 C7 C1' B5' 111.7(2)
B2 C7 C1' B6' -175.35(17)
B3 B1 B2 B6 138.22(18)
B3 B1 B2 C7 41.98(16)
B3 B1 B2 B11 100.1(2)
B3 B1 B4 B5 -137.88(18)
B3 B1 B4 C8 -41.37(16)
B3 B1 B4 B9 -99.35(18)
B3 B1 B5 B4 37.28(16)
B3 B1 B5 B6 -99.87(18)
B3 B1 B5 B9 -0.5(2)
B3 B1 B5 B10 -65.7(2)
B3 B1 B6 B2 -37.01(17)
B3 B1 B6 B5 100.76(18)
B3 B1 B6 B10 66.5(2)
B3 B1 B6 B11 1.3(2)
B3 B2 B6 B1 37.85(16)
B3 B2 B6 B5 0.2(2)
B3 B2 B6 B10 -62.9(2)
B3 B2 B6 B11 -100.17(19)
B3 B2 C7 C8 38.43(17)
B3 B2 C7 B11 145.79(18)
B3 B2 C7 C1' -104.1(2)
B3 B2 B11 B6 102.57(19)
B3 B2 B11 C7 -30.83(16)
B3 B2 B11 B10 66.7(2)
B3 B4 B5 B1 -38.29(17)
B3 B4 B5 B6 -1.0(2)
B3 B4 B5 B9 99.39(18)
B3 B4 B5 B10 61.6(2)
B3 B4 C8 C7 -40.41(17)
B3 B4 C8 B9 -145.55(18)
B3 B4 B9 B5 -103.05(19)
B3 B4 B9 C8 30.72(16)
B3 B4 B9 B10 -67.4(2)
B3 C7 C8 B4 39.49(17)
B3 C7 C8 B9 110.17(19)
B3 C7 B11 B2 33.28(18)
B3 C7 B11 B6 -6.5(2)
B3 C7 B11 B10 -68.7(2)
B3 C7 C1' C2' -175.94(17)
B3 C7 C1' B3' -106.6(2)
B3 C7 C1' B4' -34.2(3)
B3 C7 C1' B5' 41.6(3)
B3 C7 C1' B6' 114.5(2)
B3 C8 B9 B4 -33.91(18)
B3 C8 B9 B5 5.8(2)
B3 C8 B9 B10 66.7(2)
B4 B1 B2 B3 -37.57(17)
B4 B1 B2 B6 100.65(19)
B4 B1 B2 C7 4.4(2)
B4 B1 B2 B11 62.6(2)
B4 B1 B3 B2 137.61(19)
B4 B1 B3 C7 96.70(18)
B4 B1 B3 C8 40.76(16)
B4 B1 B5 B6 -137.14(16)
B4 B1 B5 B9 -37.79(15)
B4 B1 B5 B10 -103.02(18)
B4 B1 B6 B2 -99.77(18)
B4 B1 B6 B5 38.00(15)
B4 B1 B6 B10 3.8(2)
B4 B1 B6 B11 -61.5(2)
B4 B3 C7 B2 102.90(18)
B4 B3 C7 C8 -36.06(15)
B4 B3 C7 B11 68.7(2)
B4 B3 C7 C1' -144.86(17)
B4 B3 C8 C7 137.81(17)
B4 B3 C8 B9 35.07(18)
B4 B5 B6 B1 -37.33(15)
B4 B5 B6 B2 0.5(2)
B4 B5 B6 B10 104.41(17)
B4 B5 B6 B11 65.0(2)
B4 B5 B9 C8 -40.15(16)
B4 B5 B9 B10 -139.20(17)
B4 B5 B10 B6 -96.92(19)
B4 B5 B10 B9 37.25(16)
B4 B5 B10 P10 153.51(15)
B4 B5 B10 B11 -58.7(2)
B4 C8 B9 B5 39.72(15)
B4 C8 B9 B10 100.62(17)
B4 B9 B10 B5 -35.72(15)
B4 B9 B10 B6 5.4(2)
B4 B9 B10 P10 -138.53(16)
B4 B9 B10 B11 66.47(19)
B5 B1 B2 B3 -100.17(19)
B5 B1 B2 B6 38.05(16)
B5 B1 B2 C7 -58.2(2)
B5 B1 B2 B11 0.0(2)
B5 B1 B3 B2 100.42(19)
B5 B1 B3 B4 -37.19(16)
B5 B1 B3 C7 59.5(2)
B5 B1 B3 C8 3.6(2)
B5 B1 B4 B3 137.88(18)
B5 B1 B4 C8 96.51(18)
B5 B1 B4 B9 38.53(15)
B5 B1 B6 B2 -137.77(17)
B5 B1 B6 B10 -34.24(15)
B5 B1 B6 B11 -99.48(18)
B5 B4 C8 B3 105.35(18)
B5 B4 C8 C7 64.9(2)
B5 B4 C8 B9 -40.20(16)
B5 B4 B9 C8 133.77(17)
B5 B4 B9 B10 35.61(15)
B5 B6 B10 B9 -40.22(15)
B5 B6 B10 P10 106.35(17)
B5 B6 B10 B11 -136.28(18)
B5 B6 B11 B2 -101.29(19)
B5 B6 B11 C7 -60.4(2)
B5 B6 B11 B10 38.45(16)
B5 B9 B10 B6 41.16(15)
B5 B9 B10 P10 -102.81(18)
B5 B9 B10 B11 102.19(18)
B5 B10 B11 B2 -4.2(2)
B5 B10 B11 B6 -39.49(16)
B5 B10 B11 C7 59.1(2)
B6 B1 B2 B3 -138.22(18)
B6 B1 B2 C7 -96.24(18)
B6 B1 B2 B11 -38.09(17)
B6 B1 B3 B2 36.24(16)
B6 B1 B3 B4 -101.37(18)
B6 B1 B3 C7 -4.7(2)
B6 B1 B3 C8 -60.6(2)
B6 B1 B4 B3 99.14(18)
B6 B1 B4 B5 -38.75(15)
B6 B1 B4 C8 57.8(2)
B6 B1 B4 B9 -0.2(2)
B6 B1 B5 B4 137.14(16)
B6 B1 B5 B9 99.35(17)
B6 B1 B5 B10 34.13(16)
B6 B2 B3 B1 -38.38(17)
B6 B2 B3 B4 -0.8(2)
B6 B2 B3 C7 93.34(18)
B6 B2 B3 C8 60.2(2)
B6 B2 C7 B3 -105.49(18)
B6 B2 C7 C8 -67.1(2)
B6 B2 C7 B11 40.30(16)
B6 B2 C7 C1' 150.40(18)
B6 B2 B11 C7 -133.40(18)
B6 B2 B11 B10 -35.92(16)
B6 B5 B9 B4 99.14(18)
B6 B5 B9 C8 59.0(2)
B6 B5 B9 B10 -40.06(15)
B6 B5 B10 B9 134.17(17)
B6 B5 B10 P10 -109.57(17)
B6 B5 B10 B11 38.22(16)
B6 B10 B11 B2 35.27(17)
B6 B10 B11 C7 98.58(19)
C7 B2 B3 B1 -131.72(17)
C7 B2 B3 B4 -94.13(18)
C7 B2 B3 C8 -33.12(14)
C7 B2 B6 B1 100.19(18)
C7 B2 B6 B5 62.52(19)
C7 B2 B6 B10 -0.5(2)
C7 B2 B6 B11 -37.83(15)
C7 B2 B11 B6 133.40(18)
C7 B2 B11 B10 97.48(18)
C7 B3 B4 B1 -98.26(18)
C7 B3 B4 B5 -59.6(2)
C7 B3 B4 C8 33.92(14)
C7 B3 B4 B9 4.8(2)
C7 B3 C8 B4 -137.81(17)
C7 B3 C8 B9 -102.73(19)
C7 C8 B9 B4 -104.62(19)
C7 C8 B9 B5 -64.9(2)
C7 C8 B9 B10 -4.0(2)
C7 C1' C2' B3' 108.27(19)
C7 C1' C2' B6' -108.99(19)
C7 C1' C2' B7' 146.06(18)
C7 C1' C2' B11' -147.54(18)
C7 C1' B3' C2' -106.4(2)
C7 C1' B3' B4' 114.7(2)
C7 C1' B3' B7' -142.57(19)
C7 C1' B3' B8' 153.51(19)
C7 C1' B4' B3' -105.7(2)
C7 C1' B4' B5' 113.1(2)
C7 C1' B4' B8' -143.78(19)
C7 C1' B4' B9' 152.53(18)
C7 C1' B5' B4' -113.0(2)
C7 C1' B5' B6' 106.6(2)
C7 C1' B5' B9' -151.63(19)
C7 C1' B5' B10' 145.27(19)
C7 C1' B6' C2' 106.2(2)
C7 C1' B6' B5' -114.69(19)
C7 C1' B6' B10' -154.10(17)
C7 C1' B6' B11' 142.52(18)
C8 B3 B4 B1 -132.19(18)
C8 B3 B4 B5 -93.50(18)
C8 B3 B4 B9 -29.17(16)
C8 B3 C7 B2 138.96(17)
C8 B3 C7 B11 104.78(19)
C8 B3 C7 C1' -108.80(19)
C8 B4 B5 B1 -100.18(17)
C8 B4 B5 B6 -62.88(19)
C8 B4 B5 B9 37.50(15)
C8 B4 B5 B10 -0.3(2)
C8 B4 B9 B5 -133.77(17)
C8 B4 B9 B10 -98.15(17)
C8 C7 B11 B2 102.64(18)
C8 C7 B11 B6 62.9(2)
C8 C7 B11 B10 0.6(2)
C8 C7 C1' C2' 113.9(2)
C8 C7 C1' B3' -176.74(18)
C8 C7 C1' B4' -104.4(2)
C8 C7 C1' B5' -28.6(3)
C8 C7 C1' B6' 44.3(2)
C8 B9 B10 B5 -98.10(18)
C8 B9 B10 B6 -56.94(19)
C8 B9 B10 P10 159.09(15)
C8 B9 B10 B11 4.1(2)
B9 B4 B5 B1 -137.68(17)
B9 B4 B5 B6 -100.38(17)
B9 B4 B5 B10 -37.83(16)
B9 B4 C8 B3 145.55(18)
B9 B4 C8 C7 105.14(19)
B9 B5 B6 B1 -100.49(18)
B9 B5 B6 B2 -62.7(2)
B9 B5 B6 B10 41.25(16)
B9 B5 B6 B11 1.8(2)
B9 B5 B10 B6 -134.17(17)
B9 B5 B10 P10 116.26(17)
B9 B5 B10 B11 -95.95(17)
B9 B10 B11 B2 -66.2(2)
B9 B10 B11 B6 -101.44(18)
B9 B10 B11 C7 -2.9(2)
B10 B5 B6 B1 -141.74(17)
B10 B5 B6 B2 -103.91(18)
B10 B5 B6 B11 -39.41(16)
B10 B5 B9 B4 139.20(17)
B10 B5 B9 C8 99.05(17)
B10 B6 B11 B2 -139.74(19)
B10 B6 B11 C7 -98.88(18)
B10 P10 C103 C104 102.13(19)
B10 P10 C103 C108 -73.83(19)
P10 B10 B11 B2 139.44(17)
P10 B10 B11 B6 104.2(2)
P10 B10 B11 C7 -157.26(16)
P10 C103 C104 C105 -175.90(17)
P10 C103 C108 C107 176.50(17)
B11 B2 B3 B1 -102.54(19)
B11 B2 B3 B4 -65.0(2)
B11 B2 B3 C7 29.18(15)
B11 B2 B3 C8 -3.9(2)
B11 B2 B6 B1 138.02(19)
B11 B2 B6 B5 100.35(18)
B11 B2 B6 B10 37.30(17)
B11 B2 C7 B3 -145.79(18)
B11 B2 C7 C8 -107.35(19)
B11 B2 C7 C1' 110.1(2)
B11 B6 B10 B5 136.28(18)
B11 B6 B10 B9 96.06(17)
B11 B6 B10 P10 -117.37(18)
B11 C7 C8 B3 -107.90(19)
B11 C7 C8 B4 -68.4(2)
B11 C7 C8 B9 2.3(2)
B11 C7 C1' C2' -30.7(3)
B11 C7 C1' B3' 38.7(3)
B11 C7 C1' B4' 111.1(2)
B11 C7 C1' B5' -173.14(19)
B11 C7 C1' B6' -100.2(2)
C101 P10 C103 C104 -135.23(18)
C101 P10 C103 C108 48.8(2)
C102 P10 C103 C104 -20.3(2)
C102 P10 C103 C108 163.78(17)
C103 C104 C105 C106 0.2(3)
C104 C103 C108 C107 0.5(3)
C104 C105 C106 C107 -1.0(4)
C105 C106 C107 C108 1.5(4)
C106 C107 C108 C103 -1.3(3)
C108 C103 C104 C105 0.1(3)
C1' C7 C8 B3 105.76(19)
C1' C7 C8 B4 145.25(18)
C1' C7 C8 B9 -144.07(19)
C1' C7 B11 B2 -111.8(2)
C1' C7 B11 B6 -151.54(18)
C1' C7 B11 B10 146.25(18)
C1' C2' B3' B4' 36.30(15)
C1' C2' B3' B7' 139.05(18)
C1' C2' B3' B8' 99.97(18)
C1' C2' B6' B5' -35.65(14)
C1' C2' B6' B10' -99.21(18)
C1' C2' B6' B11' -138.32(18)
C1' C2' B7' B3' -37.18(17)
C1' C2' B7' B8' 0.6(2)
C1' C2' B7' B11' 102.7(2)
C1' C2' B7' B12' 63.2(2)
C1' C2' B11' B6' 38.14(16)
C1' C2' B11' B7' -102.4(2)
C1' C2' B11' B10' -0.1(2)
C1' C2' B11' B12' -63.1(2)
C1' B3' B4' B5' 34.55(15)
C1' B3' B4' B8' 136.63(18)
C1' B3' B4' B9' 98.74(18)
C1' B3' B7' C2' 35.87(16)
C1' B3' B7' B8' -100.52(19)
C1' B3' B7' B11' 0.5(2)
C1' B3' B7' B12' -62.7(2)
C1' B3' B8' B4' -38.21(16)
C1' B3' B8' B7' 100.23(19)
C1' B3' B8' B9' -1.1(2)
C1' B3' B8' B12' 62.2(2)
C1' B4' B5' B6' 35.14(15)
C1' B4' B5' B9' 135.70(18)
C1' B4' B5' B10' 97.95(18)
C1' B4' B8' B3' 37.83(17)
C1' B4' B8' B7' 0.5(2)
C1' B4' B8' B9' -100.28(18)
C1' B4' B8' B12' -62.9(2)
C1' B4' B9' B5' -38.76(15)
C1' B4' B9' B8' 99.53(19)
C1' B4' B9' B10' -1.4(2)
C1' B4' B9' B12' 62.2(2)
C1' B5' B6' C2' 35.34(14)
C1' B5' B6' B10' 135.68(17)
C1' B5' B6' B11' 97.54(18)
C1' B5' B9' B4' 38.33(16)
C1' B5' B9' B8' 1.3(2)
C1' B5' B9' B10' -99.69(18)
C1' B5' B9' B12' -62.0(2)
C1' B5' B10' B6' -38.68(16)
C1' B5' B10' B9' 99.07(18)
C1' B5' B10' B11' -1.1(2)
C1' B5' B10' B12' 61.9(2)
C1' B6' B10' B5' 38.56(15)
C1' B6' B10' B9' 1.1(2)
C1' B6' B10' B11' -99.33(18)
C1' B6' B10' B12' -61.5(2)
C1' B6' B11' C2' -35.97(16)
C1' B6' B11' B7' -1.1(2)
C1' B6' B11' B10' 100.11(18)
C1' B6' B11' B12' 62.0(2)
C2' C1' B3' B4' -138.83(18)
C2' C1' B3' B7' -36.14(17)
C2' C1' B3' B8' -100.1(2)
C2' C1' B4' B3' 37.93(17)
C2' C1' B4' B5' -103.23(18)
C2' C1' B4' B8' -0.1(2)
C2' C1' B4' B9' -63.8(2)
C2' C1' B5' B4' 102.75(18)
C2' C1' B5' B6' -37.71(16)
C2' C1' B5' B9' 64.1(2)
C2' C1' B5' B10' 1.0(2)
C2' C1' B6' B5' 139.16(17)
C2' C1' B6' B10' 99.75(18)
C2' C1' B6' B11' 36.37(16)
C2' B3' B4' C1' -36.03(15)
C2' B3' B4' B5' -1.5(2)
C2' B3' B4' B8' 100.60(19)
C2' B3' B4' B9' 62.7(2)
C2' B3' B7' B8' -136.39(19)
C2' B3' B7' B11' -35.34(18)
C2' B3' B7' B12' -98.5(2)
C2' B3' B8' B4' -100.01(19)
C2' B3' B8' B7' 38.43(17)
C2' B3' B8' B9' -62.9(2)
C2' B3' B8' B12' 0.4(2)
C2' B6' B10' B5' 99.50(18)
C2' B6' B10' B9' 62.1(2)
C2' B6' B10' B11' -38.39(17)
C2' B6' B10' B12' -0.6(2)
C2' B6' B11' B7' 34.87(18)
C2' B6' B11' B10' 136.08(19)
C2' B6' B11' B12' 98.0(2)
C2' B7' B8' B3' -37.85(17)
C2' B7' B8' B4' -0.7(2)
C2' B7' B8' B9' 62.3(2)
C2' B7' B8' B12' 99.47(19)
C2' B7' B11' B6' -34.96(17)
C2' B7' B11' B10' -97.63(18)
C2' B7' B11' B12' -135.08(19)
C2' B7' B12' B8' -99.07(19)
C2' B7' B12' B9' -61.8(2)
C2' B7' B12' B10' 1.9(2)
C2' B7' B12' B11' 38.97(17)
C2' B11' B12' B7' -38.89(17)
C2' B11' B12' B8' -1.5(2)
C2' B11' B12' B9' 62.1(2)
C2' B11' B12' B10' 99.54(18)
B3' C1' C2' B6' 142.74(17)
B3' C1' C2' B7' 37.79(17)
B3' C1' C2' B11' 104.19(19)
B3' C1' B4' B5' -141.15(17)
B3' C1' B4' B8' -38.05(17)
B3' C1' B4' B9' -101.73(19)
B3' C1' B5' B4' 36.58(17)
B3' C1' B5' B6' -103.88(18)
B3' C1' B5' B9' -2.1(2)
B3' C1' B5' B10' -65.2(2)
B3' C1' B6' C2' -34.87(17)
B3' C1' B6' B5' 104.29(18)
B3' C1' B6' B10' 64.9(2)
B3' C1' B6' B11' 1.5(2)
B3' C2' B6' C1' 34.25(15)
B3' C2' B6' B5' -1.4(2)
B3' C2' B6' B10' -65.0(2)
B3' C2' B6' B11' -104.07(19)
B3' C2' B7' B8' 37.82(17)
B3' C2' B7' B11' 139.92(19)
B3' C2' B7' B12' 100.4(2)
B3' C2' B11' B6' 103.0(2)
B3' C2' B11' B7' -37.56(18)
B3' C2' B11' B10' 64.7(2)
B3' C2' B11' B12' 1.8(2)
B3' B4' B5' C1' -34.49(15)
B3' B4' B5' B6' 0.6(2)
B3' B4' B5' B9' 101.21(19)
B3' B4' B5' B10' 63.5(2)
B3' B4' B8' B7' -37.32(18)
B3' B4' B8' B9' -138.1(2)
B3' B4' B8' B12' -100.7(2)
B3' B4' B9' B5' -100.97(19)
B3' B4' B9' B8' 37.32(17)
B3' B4' B9' B10' -63.6(2)
B3' B4' B9' B12' 0.0(2)
B3' B7' B8' B4' 37.15(17)
B3' B7' B8' B9' 100.13(19)
B3' B7' B8' B12' 137.32(18)
B3' B7' B11' C2' 35.33(17)
B3' B7' B11' B6' 0.4(2)
B3' B7' B11' B10' -62.3(2)
B3' B7' B11' B12' -99.8(2)
B3' B7' B12' B8' -37.35(17)
B3' B7' B12' B9' -0.1(2)
B3' B7' B12' B10' 63.6(2)
B3' B7' B12' B11' 100.70(19)
B3' B8' B9' B4' -37.25(18)
B3' B8' B9' B5' -0.1(2)
B3' B8' B9' B10' 63.1(2)
B3' B8' B9' B12' 100.8(2)
B3' B8' B12' B7' 38.16(17)
B3' B8' B12' B9' -100.31(19)
B3' B8' B12' B10' -62.6(2)
B3' B8' B12' B11' 0.7(2)
B4' C1' C2' B3' -38.13(16)
B4' C1' C2' B6' 104.61(18)
B4' C1' C2' B7' -0.3(2)
B4' C1' C2' B11' 66.1(2)
B4' C1' B3' C2' 138.83(18)
B4' C1' B3' B7' 102.69(19)
B4' C1' B3' B8' 38.76(17)
B4' C1' B5' B6' -140.46(17)
B4' C1' B5' B9' -38.65(16)
B4' C1' B5' B10' -101.75(18)
B4' C1' B6' C2' -101.86(18)
B4' C1' B6' B5' 37.30(16)
B4' C1' B6' B10' -2.1(2)
B4' C1' B6' B11' -65.5(2)
B4' B3' B7' C2' 98.65(19)
B4' B3' B7' B8' -37.74(17)
B4' B3' B7' B11' 63.3(2)
B4' B3' B7' B12' 0.1(2)
B4' B3' B8' B7' 138.44(19)
B4' B3' B8' B9' 37.09(18)
B4' B3' B8' B12' 100.38(19)
B4' B5' B6' C1' -34.91(15)
B4' B5' B6' C2' 0.4(2)
B4' B5' B6' B10' 100.77(18)
B4' B5' B6' B11' 62.6(2)
B4' B5' B9' B8' -37.05(18)
B4' B5' B9' B10' -138.02(19)
B4' B5' B9' B12' -100.3(2)
B4' B5' B10' B6' -100.44(19)
B4' B5' B10' B9' 37.30(17)
B4' B5' B10' B11' -62.8(2)
B4' B5' B10' B12' 0.1(2)
B4' B8' B9' B5' 37.14(17)
B4' B8' B9' B10' 100.33(18)
B4' B8' B9' B12' 138.04(19)
B4' B8' B12' B7' 101.29(19)
B4' B8' B12' B9' -37.17(17)
B4' B8' B12' B10' 0.5(2)
B4' B8' B12' B11' 63.8(2)
B4' B9' B10' B5' -37.37(16)
B4' B9' B10' B6' 0.2(2)
B4' B9' B10' B11' 63.5(2)
B4' B9' B10' B12' 100.53(19)
B4' B9' B12' B7' 0.1(2)
B4' B9' B12' B8' 37.24(17)
B4' B9' B12' B10' -100.70(18)
B4' B9' B12' B11' -63.4(2)
B5' C1' C2' B3' -104.75(18)
B5' C1' C2' B6' 37.98(16)
B5' C1' C2' B7' -67.0(2)
B5' C1' C2' B11' -0.6(2)
B5' C1' B3' C2' 102.10(18)
B5' C1' B3' B4' -36.73(17)
B5' C1' B3' B7' 66.0(2)
B5' C1' B3' B8' 2.0(2)
B5' C1' B4' B3' 141.15(17)
B5' C1' B4' B8' 103.11(18)
B5' C1' B4' B9' 39.42(16)
B5' C1' B6' C2' -139.16(17)
B5' C1' B6' B10' -39.41(16)
B5' C1' B6' B11' -102.79(18)
B5' B4' B8' B3' 100.2(2)
B5' B4' B8' B7' 62.9(2)
B5' B4' B8' B9' -37.88(17)
B5' B4' B8' B12' -0.5(2)
B5' B4' B9' B8' 138.29(19)
B5' B4' B9' B10' 37.37(16)
B5' B4' B9' B12' 100.94(19)
B5' B6' B10' B9' -37.43(16)
B5' B6' B10' B11' -137.89(18)
B5' B6' B10' B12' -100.08(19)
B5' B6' B11' C2' -97.91(19)
B5' B6' B11' B7' -63.0(2)
B5' B6' B11' B10' 38.17(17)
B5' B6' B11' B12' 0.1(2)
B5' B9' B10' B6' 37.52(16)
B5' B9' B10' B11' 100.82(18)
B5' B9' B10' B12' 137.90(18)
B5' B9' B12' B7' 63.3(2)
B5' B9' B12' B8' 100.41(19)
B5' B9' B12' B10' -37.54(16)
B5' B9' B12' B11' -0.2(2)
B5' B10' B11' C2' 0.7(2)
B5' B10' B11' B6' -37.51(16)
B5' B10' B11' B7' 62.7(2)
B5' B10' B11' B12' 99.86(19)
B5' B10' B12' B7' -63.8(2)
B5' B10' B12' B8' -0.4(2)
B5' B10' B12' B9' 37.25(16)
B5' B10' B12' B11' -100.97(18)
B6' C1' C2' B3' -142.74(17)
B6' C1' C2' B7' -104.95(19)
B6' C1' C2' B11' -38.55(17)
B6' C1' B3' C2' 34.86(17)
B6' C1' B3' B4' -103.97(18)
B6' C1' B3' B7' -1.3(2)
B6' C1' B3' B8' -65.2(2)
B6' C1' B4' B3' 103.94(18)
B6' C1' B4' B5' -37.22(16)
B6' C1' B4' B8' 65.9(2)
B6' C1' B4' B9' 2.2(2)
B6' C1' B5' B4' 140.46(17)
B6' C1' B5' B9' 101.81(18)
B6' C1' B5' B10' 38.71(16)
B6' C2' B3' C1' -34.49(16)
B6' C2' B3' B4' 1.8(2)
B6' C2' B3' B7' 104.56(19)
B6' C2' B3' B8' 65.5(2)
B6' C2' B7' B3' -102.8(2)
B6' C2' B7' B8' -64.9(2)
B6' C2' B7' B11' 37.16(18)
B6' C2' B7' B12' -2.3(3)
B6' C2' B11' B7' -140.56(19)
B6' C2' B11' B10' -38.26(17)
B6' C2' B11' B12' -101.25(19)
B6' B5' B9' B4' 100.56(19)
B6' B5' B9' B8' 63.5(2)
B6' B5' B9' B10' -37.46(16)
B6' B5' B9' B12' 0.3(2)
B6' B5' B10' B9' 137.75(18)
B6' B5' B10' B11' 37.63(17)
B6' B5' B10' B12' 100.56(19)
B6' B10' B11' C2' 38.24(17)
B6' B10' B11' B7' 100.17(19)
B6' B10' B11' B12' 137.37(19)
B6' B10' B12' B7' -0.8(2)
B6' B10' B12' B8' 62.6(2)
B6' B10' B12' B9' 100.24(19)
B6' B10' B12' B11' -37.98(17)
B6' B11' B12' B7' -100.85(19)
B6' B11' B12' B8' -63.4(2)
B6' B11' B12' B9' 0.1(2)
B6' B11' B12' B10' 37.58(17)
B7' C2' B3' C1' -139.05(18)
B7' C2' B3' B4' -102.76(19)
B7' C2' B3' B8' -39.08(17)
B7' C2' B6' C1' 101.1(2)
B7' C2' B6' B5' 65.4(2)
B7' C2' B6' B10' 1.9(2)
B7' C2' B6' B11' -37.26(18)
B7' C2' B11' B6' 140.56(19)
B7' C2' B11' B10' 102.3(2)
B7' C2' B11' B12' 39.31(17)
B7' B3' B4' C1' -98.79(19)
B7' B3' B4' B5' -64.2(2)
B7' B3' B4' B8' 37.83(18)
B7' B3' B4' B9' -0.1(2)
B7' B3' B8' B4' -138.44(19)
B7' B3' B8' B9' -101.3(2)
B7' B3' B8' B12' -38.06(17)
B7' B8' B9' B4' -100.85(18)
B7' B8' B9' B5' -63.7(2)
B7' B8' B9' B10' -0.5(2)
B7' B8' B9' B12' 37.19(16)
B7' B8' B12' B9' -138.46(18)
B7' B8' B12' B10' -100.74(19)
B7' B8' B12' B11' -37.47(16)
B7' B11' B12' B8' 37.43(16)
B7' B11' B12' B9' 100.96(19)
B7' B11' B12' B10' 138.43(18)
B8' B3' B4' C1' -136.63(18)
B8' B3' B4' B5' -102.08(19)
B8' B3' B4' B9' -37.89(18)
B8' B3' B7' C2' 136.39(19)
B8' B3' B7' B11' 101.0(2)
B8' B3' B7' B12' 37.85(17)
B8' B4' B5' C1' -97.72(19)
B8' B4' B5' B6' -62.6(2)
B8' B4' B5' B9' 37.98(17)
B8' B4' B5' B10' 0.2(2)
B8' B4' B9' B5' -138.29(19)
B8' B4' B9' B10' -100.92(19)
B8' B4' B9' B12' -37.35(17)
B8' B7' B11' C2' 97.54(19)
B8' B7' B11' B6' 62.6(2)
B8' B7' B11' B10' -0.1(2)
B8' B7' B11' B12' -37.55(16)
B8' B7' B12' B9' 37.22(17)
B8' B7' B12' B10' 100.94(19)
B8' B7' B12' B11' 138.05(17)
B8' B9' B10' B5' -100.37(18)
B8' B9' B10' B6' -62.8(2)
B8' B9' B10' B11' 0.5(2)
B8' B9' B10' B12' 37.54(16)
B8' B9' B12' B7' -37.15(17)
B8' B9' B12' B10' -137.95(17)
B8' B9' B12' B11' -100.64(19)
B9' B4' B5' C1' -135.70(18)
B9' B4' B5' B6' -100.56(18)
B9' B4' B5' B10' -37.75(17)
B9' B4' B8' B3' 138.1(2)
B9' B4' B8' B7' 100.8(2)
B9' B4' B8' B12' 37.40(17)
B9' B5' B6' C1' -97.75(17)
B9' B5' B6' C2' -62.4(2)
B9' B5' B6' B10' 37.93(16)
B9' B5' B6' B11' -0.2(2)
B9' B5' B10' B6' -137.75(18)
B9' B5' B10' B11' -100.12(19)
B9' B5' B10' B12' -37.19(17)
B9' B8' B12' B7' 138.46(18)
B9' B8' B12' B10' 37.72(17)
B9' B8' B12' B11' 100.99(19)
B9' B10' B11' C2' -62.1(2)
B9' B10' B11' B6' -100.39(18)
B9' B10' B11' B7' -0.2(2)
B9' B10' B11' B12' 36.98(16)
B9' B10' B12' B7' -101.0(2)
B9' B10' B12' B8' -37.66(17)
B9' B10' B12' B11' -138.22(18)
B10' B5' B6' C1' -135.68(17)
B10' B5' B6' C2' -100.34(18)
B10' B5' B6' B11' -38.14(17)
B10' B5' B9' B4' 138.02(19)
B10' B5' B9' B8' 101.0(2)
B10' B5' B9' B12' 37.73(17)
B10' B6' B11' C2' -136.08(19)
B10' B6' B11' B7' -101.2(2)
B10' B6' B11' B12' -38.10(17)
B10' B9' B12' B7' 100.80(19)
B10' B9' B12' B8' 137.95(17)
B10' B9' B12' B11' 37.31(17)
B10' B11' B12' B7' -138.43(18)
B10' B11' B12' B8' -101.00(19)
B10' B11' B12' B9' -37.47(17)
B11' C2' B3' C1' -101.33(19)
B11' C2' B3' B4' -65.0(2)
B11' C2' B3' B7' 37.72(18)
B11' C2' B3' B8' -1.4(2)
B11' C2' B6' C1' 138.32(18)
B11' C2' B6' B5' 102.67(18)
B11' C2' B6' B10' 39.12(17)
B11' C2' B7' B3' -139.92(19)
B11' C2' B7' B8' -102.1(2)
B11' C2' B7' B12' -39.49(18)
B11' B6' B10' B5' 137.89(18)
B11' B6' B10' B9' 100.46(19)
B11' B6' B10' B12' 37.81(17)
B11' B7' B8' B3' -99.75(19)
B11' B7' B8' B4' -62.6(2)
B11' B7' B8' B9' 0.4(2)
B11' B7' B8' B12' 37.57(16)
B11' B7' B12' B8' -138.05(17)
B11' B7' B12' B9' -100.82(19)
B11' B7' B12' B10' -37.11(17)
B11' B10' B12' B7' 37.18(17)
B11' B10' B12' B8' 100.56(19)
B11' B10' B12' B9' 138.22(18)
B12' B7' B8' B3' -137.32(18)
B12' B7' B8' B4' -100.17(19)
B12' B7' B8' B9' -37.19(16)
B12' B7' B11' C2' 135.08(19)
B12' B7' B11' B6' 100.1(2)
B12' B7' B11' B10' 37.45(16)
B12' B8' B9' B4' -138.04(19)
B12' B8' B9' B5' -100.90(19)
B12' B8' B9' B10' -37.71(16)
B12' B9' B10' B5' -137.90(18)
B12' B9' B10' B6' -100.38(19)
B12' B9' B10' B11' -37.08(16)
B12' B10' B11' C2' -99.13(19)
B12' B10' B11' B6' -137.37(19)
B12' B10' B11' B7' -37.20(16)
